data_7048406
loop_
_publ_author_name
'Swidan, Ala'aeddeen'
'Binder, Justin F.'
'Onge, Blake J St'
'Suter, Riccardo'
'Burford, Neil'
'Macdonald, Charles L. B.'

_publ_section_title
;
 2,6-Bis(benzimidazol-2-yl)pyridines as more electron-rich and sterically
 accessible alternatives to 2,6-bis(imino)pyridine for group 13
 coordination chemistry.
;
_journal_issue 4
_journal_name_full 'Dalton transactions (Cambridge, England : 2003)'
_journal_page_first 1284
_journal_page_last 1291
_journal_paper_doi 10.1039/c8dt04276d
_journal_volume 48
_journal_year 2019
_chemical_formula_moiety 'C37 H21 Cl2 F12 Ga N5, Cl4 Ga'
_chemical_formula_sum 'C37 H21 Cl6 F12 Ga2 N5'
_chemical_formula_weight 1115.73
_space_group_crystal_system triclinic
_space_group_IT_number 2
_space_group_name_Hall '-P 1'
_space_group_name_H-M_alt 'P -1'
_symmetry_space_group_name_Hall '-P 1'
_symmetry_space_group_name_H-M 'P -1'
_atom_sites_solution_hydrogens geom
_atom_sites_solution_primary dual
_audit_creation_date 2018-07-23
_audit_creation_method
;
Olex2 1.2
(compiled 2018.05.29 svn.r3508 for OlexSys, GUI svn.r5506)
;
_audit_update_record
;
2018-09-27 deposited with the CCDC.
2018-12-19 downloaded from the CCDC.
;
_cell_angle_alpha 81.875(2)
_cell_angle_beta 86.671(3)
_cell_angle_gamma 75.708(2)
_cell_formula_units_Z 2
_cell_length_a 9.0074(7)
_cell_length_b 14.0425(10)
_cell_length_c 17.2131(14)
_cell_measurement_reflns_used 9889
_cell_measurement_temperature 170.0
_cell_measurement_theta_max 32.63
_cell_measurement_theta_min 3.07
_cell_volume 2088.1(3)
_computing_cell_refinement 'SAINT v8.37A (Bruker, 2015)'
_computing_data_collection APEX3
_computing_data_reduction 'SAINT v8.37A (Bruker, 2015)'
_computing_molecular_graphics 'Olex2 (Dolomanov et al., 2009)'
_computing_publication_material 'Olex2 (Dolomanov et al., 2009)'
_computing_structure_refinement 'XL (Sheldrick, 2008)'
_computing_structure_solution 'XT (Sheldrick, 2015)'
_diffrn_ambient_temperature 170.0
_diffrn_measured_fraction_theta_full 0.998
_diffrn_measured_fraction_theta_max 0.997
_diffrn_measurement_device_type 'Bruker APEX3 Photon 100'
_diffrn_measurement_method '\f and \w scans'
_diffrn_radiation_type MoK\a
_diffrn_radiation_wavelength 0.71073
_diffrn_reflns_av_R_equivalents 0.0356
_diffrn_reflns_av_unetI/netI 0.0202
_diffrn_reflns_Laue_measured_fraction_full 0.998
_diffrn_reflns_Laue_measured_fraction_max 0.997
_diffrn_reflns_limit_h_max 12
_diffrn_reflns_limit_h_min -12
_diffrn_reflns_limit_k_max 19
_diffrn_reflns_limit_k_min -19
_diffrn_reflns_limit_l_max 24
_diffrn_reflns_limit_l_min -24
_diffrn_reflns_number 121980
_diffrn_reflns_point_group_measured_fraction_full 0.998
_diffrn_reflns_point_group_measured_fraction_max 0.997
_diffrn_reflns_theta_full 25.242
_diffrn_reflns_theta_max 30.034
_diffrn_reflns_theta_min 2.840
_diffrn_standards_number 0
_exptl_absorpt_coefficient_mu 1.765
_exptl_absorpt_correction_T_max 0.7465
_exptl_absorpt_correction_T_min 0.6546
_exptl_absorpt_correction_type multi-scan
_exptl_absorpt_process_details
'SADABS-2016/2 (Bruker,2016/2) was used for absorption correction. wR2(int) was 0.0707 before and 0.0567 after correction. The Ratio of minimum to maximum transmission is 0.8769. The \l/2 correction factor is Not present.'
_exptl_crystal_colour green
_exptl_crystal_colour_primary green
_exptl_crystal_density_diffrn 1.775
_exptl_crystal_description prism
_exptl_crystal_F_000 1100
_exptl_crystal_size_max 0.34
_exptl_crystal_size_mid 0.311
_exptl_crystal_size_min 0.3
_refine_diff_density_max 1.692
_refine_diff_density_min -0.984
_refine_diff_density_rms 0.107
_refine_ls_extinction_method none
_refine_ls_goodness_of_fit_ref 1.059
_refine_ls_hydrogen_treatment constr
_refine_ls_matrix_type full
_refine_ls_number_parameters 587
_refine_ls_number_reflns 12167
_refine_ls_number_restraints 40
_refine_ls_restrained_S_all 1.096
_refine_ls_R_factor_all 0.0622
_refine_ls_R_factor_gt 0.0458
_refine_ls_shift/su_max 0.001
_refine_ls_shift/su_mean 0.000
_refine_ls_structure_factor_coef Fsqd
_refine_ls_weighting_details 'w=1/[\s^2^(Fo^2^)+(0.0326P)^2^+7.0942P] where P=(Fo^2^+2Fc^2^)/3'
_refine_ls_weighting_scheme calc
_refine_ls_wR_factor_gt 0.0994
_refine_ls_wR_factor_ref 0.1130
_reflns_Friedel_coverage 0.000
_reflns_number_gt 10075
_reflns_number_total 12167
_reflns_threshold_expression 'I > 2\s(I)'
_cod_data_source_file c8dt04276d2.cif
_cod_data_source_block as721_p-1_new
_cod_depositor_comments 'Adding full bibliography for 7048404--7048410.cif.'
_cod_database_code 7048406
_shelx_shelxl_version_number 2016/6
_shelx_space_group_comment
;
The symmetry employed for this shelxl refinement is uniquely defined
by the following loop, which should always be used as a source of
symmetry information in preference to the above space-group names.
They are only intended as comments.
;
_shelx_estimated_absorpt_t_max 0.620
_shelx_estimated_absorpt_t_min 0.585
_olex2_refinement_description
;
1. Fixed Uiso
 At 1.2 times of:
  All C(H) groups, All C(H,H) groups
2. Restrained distances
 F19-F20
 1.32 with sigma of 0.02
 C01K-F0AA \\sim C01K-F0AB
 with sigma of 0.02
 C01K-F2 \\sim C01K-F2A
 with sigma of 0.02
 C01K-F3 \\sim C01K-F3A
 with sigma of 0.02
3. Rigid body (RIGU) restrains
 F20, F18, F19
 with sigma for 1-2 distances of 0.004 and sigma for 1-3 distances of 0.004
 F2, F3A, F3, F0AB, C01K, F0AA, F2A
 with sigma for 1-2 distances of 0.004 and sigma for 1-3 distances of 0.004
4. Others
 Sof(F2A)=Sof(F3A)=Sof(F0AB)=1-FVAR(1)
 Sof(F0AA)=Sof(F2)=Sof(F3)=FVAR(1)
5.a Secondary CH2 refined with riding coordinates:
 C00Q(H00A,H00B), C012(H01A,H01B)
5.b Aromatic/amide H refined with riding coordinates:
 C00L(H00L), C00P(H00P), C00R(H00R), C00U(H00U), C00W(H00W), C00X(H00X),
 C010(H010), C011(H011), C013(H013), C015(H015), C016(H016), C019(H019),
 C01A(H01C), C01C(H01D), C01D(H01E), C01I(H01I), C01J(H01J)
;
_olex2_submission_special_instructions 'No special instructions were received'

loop_
_space_group_symop_operation_xyz
'x, y, z'
'-x, -y, -z'

loop_
_atom_site_label
_atom_site_type_symbol
_atom_site_fract_x
_atom_site_fract_y
_atom_site_fract_z
_atom_site_U_iso_or_equiv
_atom_site_adp_type
_atom_site_occupancy
_atom_site_site_symmetry_order
_atom_site_calc_flag
_atom_site_refinement_flags_posn
_atom_site_refinement_flags_adp
_atom_site_refinement_flags_occupancy
_atom_site_disorder_assembly
_atom_site_disorder_group
Ga01 Ga 0.47481(3) 0.14129(2) 0.72817(2) 0.01571(7) Uani 1 1 d . . . . .
Ga02 Ga 1.04299(4) 0.87857(2) 0.78275(2) 0.02122(7) Uani 1 1 d . . . . .
Cl03 Cl 1.00089(8) 0.97987(5) 0.67252(4) 0.02463(13) Uani 1 1 d . . . . .
Cl04 Cl 0.27688(8) 0.26654(6) 0.73445(4) 0.02736(14) Uani 1 1 d . . . . .
Cl05 Cl 0.41876(11) -0.00074(6) 0.75219(4) 0.03280(17) Uani 1 1 d . . . . .
Cl06 Cl 1.26899(9) 0.78167(6) 0.77756(5) 0.03175(16) Uani 1 1 d . . . . .
Cl07 Cl 1.02033(10) 0.96771(6) 0.87893(5) 0.03535(17) Uani 1 1 d . . . . .
Cl08 Cl 0.87082(11) 0.79388(7) 0.79495(6) 0.0446(2) Uani 1 1 d . . . . .
N009 N 0.4933(2) 0.14568(16) 0.60827(12) 0.0168(4) Uani 1 1 d . . . . .
N00A N 0.6837(2) 0.17645(16) 0.69969(13) 0.0162(4) Uani 1 1 d . . . . .
N00B N 0.6203(3) 0.16884(16) 0.49504(13) 0.0171(4) Uani 1 1 d . . . . .
F00C F 1.1568(3) 0.5478(2) 0.92431(17) 0.0591(7) Uani 1 1 d . . . . .
N00D N 0.5589(3) 0.14664(17) 0.83385(13) 0.0183(4) Uani 1 1 d . . . . .
N00E N 0.7242(3) 0.18582(17) 0.90696(13) 0.0193(4) Uani 1 1 d . . . . .
F00F F 1.2035(3) 0.4943(3) 0.81423(16) 0.0687(9) Uani 1 1 d . . . . .
C00G C 0.7273(3) 0.19148(18) 0.62422(15) 0.0168(4) Uani 1 1 d . . . . .
C00H C 0.6179(3) 0.16881(18) 0.57391(14) 0.0155(4) Uani 1 1 d . . . . .
C00I C 0.7646(3) 0.19315(19) 0.75727(15) 0.0170(5) Uani 1 1 d . . . . .
C00J C 0.6891(3) 0.17464(19) 0.83379(15) 0.0173(5) Uani 1 1 d . . . . .
C00K C 0.4088(3) 0.12865(18) 0.54955(15) 0.0174(5) Uani 1 1 d . . . . .
C00L C 0.8972(3) 0.2264(2) 0.73982(17) 0.0216(5) Uani 1 1 d . . . . .
H00L H 0.956177 0.236847 0.780420 0.026 Uiso 1 1 calc R . . . .
F00N F 0.4964(4) 0.6167(2) 0.4172(2) 0.0773(9) Uani 1 1 d . . . . .
C00O C 0.6058(3) 0.16493(19) 0.95672(15) 0.0196(5) Uani 1 1 d . . . . .
C00P C 0.8567(3) 0.2264(2) 0.60261(16) 0.0211(5) Uani 1 1 d . . . . .
H00P H 0.886623 0.237991 0.548949 0.025 Uiso 1 1 calc R . . . .
C00Q C 0.7423(3) 0.18113(19) 0.43725(15) 0.0197(5) Uani 1 1 d . . . . .
H00A H 0.727637 0.151788 0.390078 0.024 Uiso 1 1 calc R . . . .
H00B H 0.842111 0.143999 0.459559 0.024 Uiso 1 1 calc R . . . .
C00R C 0.2174(3) 0.0860(2) 0.48311(18) 0.0257(6) Uani 1 1 d . . . . .
H00R H 0.124899 0.064865 0.483329 0.031 Uiso 1 1 calc R . . . .
C00S C 0.5034(3) 0.13935(19) 0.91042(15) 0.0190(5) Uani 1 1 d . . . . .
C00T C 0.7474(3) 0.28774(19) 0.41287(15) 0.0188(5) Uani 1 1 d . . . . .
C00U C 0.9414(3) 0.2440(2) 0.66154(17) 0.0237(5) Uani 1 1 d . . . . .
H00U H 1.030365 0.268301 0.648200 0.028 Uiso 1 1 calc R . . . .
F00V F 0.4562(4) 0.5875(2) 0.3049(2) 0.0861(11) Uani 1 1 d . . . . .
C00W C 0.2714(3) 0.0986(2) 0.55386(17) 0.0216(5) Uani 1 1 d . . . . .
H00W H 0.218306 0.087401 0.602310 0.026 Uiso 1 1 calc R . . . .
C00X C 0.8889(3) 0.3108(2) 0.39932(17) 0.0242(5) Uani 1 1 d . . . . .
H00X H 0.980688 0.259750 0.404028 0.029 Uiso 1 1 calc R . . . .
C00Y C 0.4870(3) 0.14397(19) 0.47783(15) 0.0182(5) Uani 1 1 d . . . . .
C00Z C 0.8629(3) 0.3182(2) 0.91279(16) 0.0209(5) Uani 1 1 d . . . . .
C010 C 0.5803(4) 0.1673(2) 1.03744(16) 0.0266(6) Uani 1 1 d . . . . .
H010 H 0.650320 0.184023 1.069209 0.032 Uiso 1 1 calc R . . . .
C011 C 1.0040(3) 0.3437(2) 0.91034(18) 0.0251(6) Uani 1 1 d . . . . .
H011 H 1.095522 0.293472 0.920524 0.030 Uiso 1 1 calc R . . . .
C012 C 0.8614(3) 0.2104(2) 0.93245(17) 0.0230(5) Uani 1 1 d . . . . .
H01A H 0.952814 0.169920 0.907636 0.028 Uiso 1 1 calc R . . . .
H01B H 0.869409 0.191813 0.989985 0.028 Uiso 1 1 calc R . . . .
C013 C 0.3703(3) 0.1136(2) 0.94204(17) 0.0243(5) Uani 1 1 d . . . . .
H013 H 0.301557 0.094852 0.910694 0.029 Uiso 1 1 calc R . . . .
C015 C 0.2944(4) 0.1032(2) 0.41114(18) 0.0271(6) Uani 1 1 d . . . . .
H015 H 0.251667 0.094425 0.364258 0.033 Uiso 1 1 calc R . . . .
C016 C 0.4305(3) 0.1327(2) 0.40655(16) 0.0235(5) Uani 1 1 d . . . . .
H016 H 0.482511 0.144603 0.357896 0.028 Uiso 1 1 calc R . . . .
F017 F 0.3615(3) 0.5160(2) 0.4094(4) 0.141(2) Uani 1 1 d . . . . .
C018 C 1.0103(4) 0.4416(2) 0.89318(19) 0.0284(6) Uani 1 1 d . . . . .
C019 C 0.6144(3) 0.3626(2) 0.40399(19) 0.0273(6) Uani 1 1 d . . . . .
H019 H 0.517279 0.347279 0.412276 0.033 Uiso 1 1 calc R . . . .
C01A C 0.4469(4) 0.1436(2) 1.06802(18) 0.0311(7) Uani 1 1 d . . . . .
H01C H 0.423554 0.145539 1.122400 0.037 Uiso 1 1 calc R . . . .
C01B C 0.8953(4) 0.4091(2) 0.3788(2) 0.0290(6) Uani 1 1 d . . . . .
C01C C 0.3443(4) 0.1169(2) 1.02162(18) 0.0297(6) Uani 1 1 d . . . . .
H01D H 0.254502 0.100659 1.045646 0.036 Uiso 1 1 calc R . . . .
C01D C 0.7305(3) 0.3926(2) 0.89769(19) 0.0253(6) Uani 1 1 d . . . . .
H01E H 0.633986 0.376273 0.899300 0.030 Uiso 1 1 calc R . . . .
C01E C 1.1620(4) 0.4696(3) 0.8881(2) 0.0373(7) Uani 1 1 d . . . . .
C01G C 0.7388(4) 0.4907(2) 0.8802(2) 0.0299(6) Uani 1 1 d . . . . .
C01H C 0.6235(4) 0.4598(2) 0.3830(2) 0.0346(7) Uani 1 1 d . . . . .
C01I C 0.8783(4) 0.5161(2) 0.8778(2) 0.0316(7) Uani 1 1 d . . . . .
H01I H 0.883405 0.583418 0.865896 0.038 Uiso 1 1 calc R . . . .
C01J C 0.7638(4) 0.4841(2) 0.3705(2) 0.0356(7) Uani 1 1 d . . . . .
H01J H 0.769094 0.551098 0.356559 0.043 Uiso 1 1 calc R . . . .
C01K C 1.0489(4) 0.4339(3) 0.3700(3) 0.0429(8) Uani 1 1 d D U . . .
C01M C 0.5946(4) 0.5700(3) 0.8633(3) 0.0460(10) Uani 1 1 d . . . . .
C01P C 0.4812(5) 0.5427(3) 0.3772(4) 0.0616(14) Uani 1 1 d . . . . .
F1 F 1.2744(3) 0.3973(2) 0.9179(3) 0.0863(12) Uani 1 1 d . . . . .
F18 F 0.6150(3) 0.6545(2) 0.8377(3) 0.1175(19) Uani 1 1 d . U . . .
F19 F 0.4987(4) 0.5449(3) 0.8256(4) 0.136(2) Uani 1 1 d D U . . .
F20 F 0.5084(5) 0.5842(4) 0.9258(3) 0.145(2) Uani 1 1 d D U . . .
F0AA F 1.0431(10) 0.5255(5) 0.3690(14) 0.107(6) Uani 0.518(18) 1 d D U P A 1
F2 F 1.1248(15) 0.4025(16) 0.3084(7) 0.123(6) Uani 0.518(18) 1 d D U P A 1
F3 F 1.1399(10) 0.3884(9) 0.4275(8) 0.085(4) Uani 0.518(18) 1 d D U P A 1
F2A F 1.0502(13) 0.5098(11) 0.3160(9) 0.093(5) Uani 0.482(18) 1 d D U P A 2
F3A F 1.1595(11) 0.3657(6) 0.3500(14) 0.114(7) Uani 0.482(18) 1 d D U P A 2
F0AB F 1.084(2) 0.461(2) 0.4334(7) 0.148(9) Uani 0.482(18) 1 d D U P A 2

loop_
_atom_site_aniso_label
_atom_site_aniso_U_11
_atom_site_aniso_U_22
_atom_site_aniso_U_33
_atom_site_aniso_U_23
_atom_site_aniso_U_13
_atom_site_aniso_U_12
Ga01 0.01661(13) 0.01718(13) 0.01464(13) -0.00205(10) -0.00053(9) -0.00650(10)
Ga02 0.02464(15) 0.01916(14) 0.01900(14) -0.00235(11) 0.00020(11) -0.00388(11)
Cl03 0.0260(3) 0.0222(3) 0.0235(3) 0.0003(2) -0.0019(2) -0.0034(2)
Cl04 0.0200(3) 0.0298(3) 0.0288(3) -0.0054(3) -0.0022(2) 0.0018(3)
Cl05 0.0575(5) 0.0258(3) 0.0220(3) -0.0011(3) -0.0004(3) -0.0243(3)
Cl06 0.0303(4) 0.0294(4) 0.0304(4) -0.0067(3) -0.0077(3) 0.0059(3)
Cl07 0.0473(5) 0.0308(4) 0.0260(3) -0.0115(3) -0.0008(3) -0.0012(3)
Cl08 0.0444(5) 0.0436(5) 0.0517(5) -0.0026(4) 0.0080(4) -0.0261(4)
N009 0.0172(10) 0.0189(10) 0.0155(9) -0.0015(8) -0.0006(8) -0.0072(8)
N00A 0.0150(9) 0.0170(10) 0.0166(10) -0.0021(8) -0.0019(7) -0.0035(8)
N00B 0.0182(10) 0.0170(10) 0.0158(10) -0.0012(8) -0.0007(8) -0.0045(8)
F00C 0.0484(14) 0.0733(18) 0.0757(18) -0.0392(15) 0.0103(12) -0.0387(13)
N00D 0.0190(10) 0.0209(10) 0.0160(10) -0.0020(8) -0.0019(8) -0.0068(8)
N00E 0.0218(11) 0.0177(10) 0.0185(10) -0.0031(8) -0.0047(8) -0.0034(8)
F00F 0.0556(16) 0.114(3) 0.0553(16) -0.0241(16) 0.0185(13) -0.0538(17)
C00G 0.0170(11) 0.0146(11) 0.0186(11) -0.0019(9) -0.0008(9) -0.0036(9)
C00H 0.0164(11) 0.0142(10) 0.0158(11) -0.0013(8) 0.0000(8) -0.0038(8)
C00I 0.0168(11) 0.0162(11) 0.0186(11) -0.0045(9) -0.0017(9) -0.0038(9)
C00J 0.0195(11) 0.0160(11) 0.0172(11) -0.0040(9) -0.0018(9) -0.0047(9)
C00K 0.0194(11) 0.0149(11) 0.0180(11) -0.0014(9) -0.0043(9) -0.0041(9)
C00L 0.0193(12) 0.0241(13) 0.0242(13) -0.0058(10) -0.0035(10) -0.0081(10)
F00N 0.071(2) 0.0412(15) 0.104(3) -0.0124(15) 0.0096(18) 0.0155(13)
C00O 0.0260(13) 0.0155(11) 0.0163(11) -0.0024(9) -0.0023(9) -0.0026(9)
C00P 0.0199(12) 0.0221(12) 0.0218(12) -0.0009(10) 0.0015(10) -0.0075(10)
C00Q 0.0236(12) 0.0179(11) 0.0173(11) -0.0032(9) 0.0044(9) -0.0049(10)
C00R 0.0240(13) 0.0219(13) 0.0327(15) -0.0047(11) -0.0082(11) -0.0060(10)
C00S 0.0235(12) 0.0154(11) 0.0170(11) -0.0024(9) -0.0007(9) -0.0025(9)
C00T 0.0230(12) 0.0171(11) 0.0154(11) -0.0009(9) 0.0013(9) -0.0039(9)
C00U 0.0189(12) 0.0272(14) 0.0274(14) -0.0034(11) -0.0002(10) -0.0106(10)
F00V 0.077(2) 0.0585(18) 0.105(3) -0.0032(17) -0.050(2) 0.0230(16)
C00W 0.0192(12) 0.0227(13) 0.0236(13) -0.0031(10) -0.0015(10) -0.0064(10)
C00X 0.0226(13) 0.0242(13) 0.0245(13) -0.0003(10) 0.0022(10) -0.0053(10)
C00Y 0.0205(12) 0.0155(11) 0.0184(11) -0.0024(9) -0.0013(9) -0.0040(9)
C00Z 0.0218(12) 0.0212(12) 0.0207(12) -0.0061(10) -0.0033(10) -0.0049(10)
C010 0.0374(16) 0.0260(14) 0.0150(12) -0.0048(10) -0.0039(11) -0.0032(12)
C011 0.0225(13) 0.0265(14) 0.0282(14) -0.0081(11) -0.0022(11) -0.0063(11)
C012 0.0258(13) 0.0209(12) 0.0240(13) -0.0025(10) -0.0111(10) -0.0067(10)
C013 0.0254(13) 0.0250(13) 0.0218(13) -0.0006(10) 0.0003(10) -0.0062(11)
C015 0.0301(15) 0.0278(14) 0.0248(14) -0.0065(11) -0.0107(11) -0.0054(12)
C016 0.0283(14) 0.0226(13) 0.0188(12) -0.0056(10) -0.0031(10) -0.0027(11)
F017 0.0276(14) 0.0465(17) 0.320(7) 0.039(3) 0.027(2) 0.0022(12)
C018 0.0264(14) 0.0296(15) 0.0326(15) -0.0055(12) -0.0021(12) -0.0122(12)
C019 0.0221(13) 0.0219(13) 0.0358(16) 0.0011(11) 0.0030(11) -0.0049(11)
C01A 0.0402(17) 0.0313(15) 0.0176(13) -0.0023(11) 0.0024(12) -0.0018(13)
C01B 0.0249(14) 0.0267(14) 0.0356(16) 0.0005(12) 0.0032(12) -0.0103(11)
C01C 0.0305(15) 0.0306(15) 0.0238(14) 0.0011(11) 0.0068(11) -0.0038(12)
C01D 0.0211(13) 0.0211(13) 0.0353(15) -0.0063(11) -0.0035(11) -0.0060(10)
C01E 0.0287(16) 0.0377(18) 0.049(2) -0.0094(15) -0.0015(14) -0.0134(14)
C01G 0.0242(14) 0.0208(13) 0.0454(18) -0.0073(12) -0.0042(13) -0.0043(11)
C01H 0.0260(15) 0.0210(14) 0.052(2) 0.0057(13) 0.0006(14) -0.0039(11)
C01I 0.0302(15) 0.0224(14) 0.0435(18) -0.0031(13) -0.0010(13) -0.0093(12)
C01J 0.0336(17) 0.0217(14) 0.050(2) 0.0033(13) 0.0031(15) -0.0091(12)
C01K 0.0321(17) 0.0381(18) 0.059(2) 0.0035(16) 0.0029(15) -0.0169(14)
C01M 0.0258(16) 0.0236(16) 0.089(3) -0.0088(18) -0.0055(18) -0.0050(13)
C01P 0.034(2) 0.0249(18) 0.115(4) 0.019(2) 0.000(2) -0.0032(15)
F1 0.0309(13) 0.0609(18) 0.165(4) 0.018(2) -0.0324(17) -0.0200(12)
F18 0.0415(16) 0.0342(15) 0.259(6) 0.035(2) -0.018(2) -0.0022(12)
F19 0.079(2) 0.0540(19) 0.278(6) -0.058(3) -0.107(3) 0.0251(17)
F20 0.087(3) 0.133(4) 0.153(4) 0.018(3) 0.039(3) 0.062(3)
F0AA 0.040(3) 0.032(3) 0.252(18) -0.011(6) -0.005(8) -0.020(2)
F2 0.073(8) 0.232(17) 0.103(7) -0.079(9) 0.060(6) -0.094(9)
F3 0.043(4) 0.094(7) 0.118(7) 0.043(5) -0.038(5) -0.039(4)
F2A 0.058(5) 0.092(8) 0.124(9) 0.055(7) -0.003(6) -0.048(5)
F3A 0.030(4) 0.049(4) 0.268(19) -0.037(7) 0.039(8) -0.017(3)
F0AB 0.108(11) 0.32(2) 0.086(6) -0.084(10) 0.029(6) -0.155(15)

loop_
_atom_type_symbol
_atom_type_description
_atom_type_scat_dispersion_real
_atom_type_scat_dispersion_imag
_atom_type_scat_source
C C 0.0033 0.0016 'International Tables Vol C Tables 4.2.6.8 and 6.1.1.4'
H H 0.0000 0.0000 'International Tables Vol C Tables 4.2.6.8 and 6.1.1.4'
Cl Cl 0.1484 0.1585 'International Tables Vol C Tables 4.2.6.8 and 6.1.1.4'
F F 0.0171 0.0103 'International Tables Vol C Tables 4.2.6.8 and 6.1.1.4'
Ga Ga 0.2307 1.6083 'International Tables Vol C Tables 4.2.6.8 and 6.1.1.4'
N N 0.0061 0.0033 'International Tables Vol C Tables 4.2.6.8 and 6.1.1.4'

loop_
_geom_angle_atom_site_label_1
_geom_angle_atom_site_label_2
_geom_angle_atom_site_label_3
_geom_angle
Cl05 Ga01 Cl04 113.53(4)
N009 Ga01 Cl04 98.52(7)
N009 Ga01 Cl05 96.50(6)
N009 Ga01 N00A 76.06(8)
N00A Ga01 Cl04 116.07(6)
N00A Ga01 Cl05 130.40(7)
N00D Ga01 Cl04 95.91(7)
N00D Ga01 Cl05 99.29(7)
N00D Ga01 N009 152.23(9)
N00D Ga01 N00A 76.30(9)
Cl06 Ga02 Cl03 109.38(3)
Cl06 Ga02 Cl07 111.25(3)
Cl06 Ga02 Cl08 110.44(4)
Cl07 Ga02 Cl03 108.09(3)
Cl08 Ga02 Cl03 107.27(4)
Cl08 Ga02 Cl07 110.30(4)
C00H N009 Ga01 116.53(17)
C00H N009 C00K 106.7(2)
C00K N009 Ga01 136.71(18)
C00G N00A Ga01 119.49(17)
C00G N00A C00I 121.4(2)
C00I N00A Ga01 118.74(17)
C00H N00B C00Q 129.1(2)
C00H N00B C00Y 106.5(2)
C00Y N00B C00Q 124.0(2)
C00J N00D Ga01 117.37(17)
C00J N00D C00S 107.3(2)
C00S N00D Ga01 134.80(18)
C00J N00E C00O 106.5(2)
C00J N00E C012 128.6(2)
C00O N00E C012 124.8(2)
N00A C00G C00H 110.1(2)
N00A C00G C00P 121.0(2)
C00P C00G C00H 128.8(2)
N009 C00H N00B 112.1(2)
N009 C00H C00G 117.5(2)
N00B C00H C00G 130.4(2)
N00A C00I C00J 110.4(2)
N00A C00I C00L 120.5(2)
C00L C00I C00J 129.0(2)
N00D C00J N00E 111.6(2)
N00D C00J C00I 116.9(2)
N00E C00J C00I 131.4(2)
N009 C00K C00W 130.3(2)
N009 C00K C00Y 108.1(2)
C00W C00K C00Y 121.6(2)
C00I C00L H00L 120.8
C00U C00L C00I 118.3(2)
C00U C00L H00L 120.8
N00E C00O C00S 106.8(2)
N00E C00O C010 131.3(3)
C00S C00O C010 121.9(3)
C00G C00P H00P 120.9
C00G C00P C00U 118.1(3)
C00U C00P H00P 120.9
N00B C00Q H00A 108.8
N00B C00Q H00B 108.8
N00B C00Q C00T 113.6(2)
H00A C00Q H00B 107.7
C00T C00Q H00A 108.8
C00T C00Q H00B 108.8
C00W C00R H00R 118.8
C00W C00R C015 122.4(3)
C015 C00R H00R 118.8
N00D C00S C00O 107.7(2)
N00D C00S C013 130.3(3)
C00O C00S C013 122.0(3)
C00X C00T C00Q 119.0(2)
C019 C00T C00Q 121.3(2)
C019 C00T C00X 119.6(3)
C00L C00U H00U 119.7
C00P C00U C00L 120.5(3)
C00P C00U H00U 119.7
C00K C00W H00W 122.0
C00R C00W C00K 115.9(3)
C00R C00W H00W 122.0
C00T C00X H00X 120.2
C00T C00X C01B 119.5(3)
C01B C00X H00X 120.2
N00B C00Y C00K 106.5(2)
N00B C00Y C016 131.3(3)
C016 C00Y C00K 122.2(2)
C011 C00Z C012 118.3(2)
C01D C00Z C011 119.1(3)
C01D C00Z C012 122.6(3)
C00O C010 H010 122.1
C01A C010 C00O 115.8(3)
C01A C010 H010 122.1
C00Z C011 H011 119.9
C018 C011 C00Z 120.1(3)
C018 C011 H011 119.9
N00E C012 C00Z 114.2(2)
N00E C012 H01A 108.7
N00E C012 H01B 108.7
C00Z C012 H01A 108.7
C00Z C012 H01B 108.7
H01A C012 H01B 107.6
C00S C013 H013 122.0
C01C C013 C00S 116.1(3)
C01C C013 H013 122.0
C00R C015 H015 119.0
C016 C015 C00R 121.9(3)
C016 C015 H015 119.0
C00Y C016 H016 122.0
C015 C016 C00Y 116.0(3)
C015 C016 H016 122.0
C011 C018 C01E 120.6(3)
C011 C018 C01I 121.0(3)
C01I C018 C01E 118.4(3)
C00T C019 H019 120.1
C01H C019 C00T 119.8(3)
C01H C019 H019 120.1
C010 C01A H01C 118.8
C010 C01A C01C 122.4(3)
C01C C01A H01C 118.8
C00X C01B C01K 119.0(3)
C01J C01B C00X 121.2(3)
C01J C01B C01K 119.7(3)
C013 C01C C01A 121.9(3)
C013 C01C H01D 119.1
C01A C01C H01D 119.1
C00Z C01D H01E 119.9
C00Z C01D C01G 120.1(3)
C01G C01D H01E 119.9
F00C C01E C018 112.0(3)
F00F C01E F00C 105.9(3)
F00F C01E C018 111.6(3)
F1 C01E F00C 107.7(3)
F1 C01E F00F 106.3(4)
F1 C01E C018 112.9(3)
C01D C01G C01M 119.4(3)
C01I C01G C01D 120.9(3)
C01I C01G C01M 119.8(3)
C019 C01H C01J 121.2(3)
C019 C01H C01P 120.7(3)
C01J C01H C01P 118.1(3)
C018 C01I H01I 120.6
C01G C01I C018 118.8(3)
C01G C01I H01I 120.6
C01B C01J C01H 118.6(3)
C01B C01J H01J 120.7
C01H C01J H01J 120.7
F0AA C01K C01B 114.2(5)
F0AA C01K F2 109.5(9)
F0AA C01K F3 105.2(8)
F2 C01K C01B 111.9(6)
F2 C01K F3 103.0(8)
F3 C01K C01B 112.3(4)
F2A C01K C01B 112.4(6)
F3A C01K C01B 115.6(6)
F3A C01K F2A 104.2(8)
F3A C01K F0AB 108.4(11)
F0AB C01K C01B 110.8(5)
F0AB C01K F2A 104.8(10)
F18 C01M C01G 114.8(3)
F18 C01M F20 104.1(4)
F19 C01M C01G 114.2(3)
F19 C01M F18 113.7(5)
F19 C01M F20 96.0(5)
F20 C01M C01G 112.0(4)
F00N C01P C01H 110.6(4)
F00V C01P F00N 103.2(3)
F00V C01P C01H 112.7(4)
F017 C01P F00N 104.4(5)
F017 C01P F00V 112.1(5)
F017 C01P C01H 113.0(3)

loop_
_geom_bond_atom_site_label_1
_geom_bond_atom_site_label_2
_geom_bond_distance
Ga01 Cl04 2.1833(7)
Ga01 Cl05 2.1549(8)
Ga01 N009 2.054(2)
Ga01 N00A 2.075(2)
Ga01 N00D 2.029(2)
Ga02 Cl03 2.1959(7)
Ga02 Cl06 2.1562(8)
Ga02 Cl07 2.1840(8)
Ga02 Cl08 2.1600(9)
N009 C00H 1.328(3)
N009 C00K 1.381(3)
N00A C00G 1.338(3)
N00A C00I 1.343(3)
N00B C00H 1.356(3)
N00B C00Q 1.465(3)
N00B C00Y 1.388(3)
F00C C01E 1.327(4)
N00D C00J 1.325(3)
N00D C00S 1.382(3)
N00E C00J 1.356(3)
N00E C00O 1.390(4)
N00E C012 1.468(3)
F00F C01E 1.327(5)
C00G C00H 1.467(3)
C00G C00P 1.385(4)
C00I C00J 1.467(4)
C00I C00L 1.389(4)
C00K C00W 1.398(4)
C00K C00Y 1.402(4)
C00L H00L 0.9500
C00L C00U 1.388(4)
F00N C01P 1.364(6)
C00O C00S 1.395(4)
C00O C010 1.399(4)
C00P H00P 0.9500
C00P C00U 1.388(4)
C00Q H00A 0.9900
C00Q H00B 0.9900
C00Q C00T 1.508(4)
C00R H00R 0.9500
C00R C00W 1.387(4)
C00R C015 1.405(4)
C00S C013 1.396(4)
C00T C00X 1.390(4)
C00T C019 1.385(4)
C00U H00U 0.9500
F00V C01P 1.318(6)
C00W H00W 0.9500
C00X H00X 0.9500
C00X C01B 1.390(4)
C00Y C016 1.399(4)
C00Z C011 1.399(4)
C00Z C012 1.507(4)
C00Z C01D 1.388(4)
C010 H010 0.9500
C010 C01A 1.380(5)
C011 H011 0.9500
C011 C018 1.379(4)
C012 H01A 0.9900
C012 H01B 0.9900
C013 H013 0.9500
C013 C01C 1.382(4)
C015 H015 0.9500
C015 C016 1.382(4)
C016 H016 0.9500
F017 C01P 1.296(5)
C018 C01E 1.507(4)
C018 C01I 1.387(5)
C019 H019 0.9500
C019 C01H 1.383(4)
C01A H01C 0.9500
C01A C01C 1.405(5)
C01B C01J 1.376(5)
C01B C01K 1.503(5)
C01C H01D 0.9500
C01D H01E 0.9500
C01D C01G 1.388(4)
C01E F1 1.313(5)
C01G C01I 1.385(4)
C01G C01M 1.500(5)
C01H C01J 1.385(5)
C01H C01P 1.501(5)
C01I H01I 0.9500
C01J H01J 0.9500
C01K F0AA 1.272(8)
C01K F2 1.298(9)
C01K F3 1.310(8)
C01K F2A 1.314(8)
C01K F3A 1.269(9)
C01K F0AB 1.282(9)
C01M F18 1.260(5)
C01M F19 1.253(5)
C01M F20 1.300(6)
